data_7158585
loop_
_publ_author_name
'Jain, Anshul'
'Maji, Sushobhan'
'Shukla, Khyati'
'Kumari, Akanksha'
'Garg, Shivani'
'Metre, Ramesh K.'
'Bhattacharyya, Sudipta'
'Rana, Nirmal K.'

_publ_section_title
;
 Stereoselective synthesis of tri-substituted tetrahydrothiophenes and
 their in silico binding against mycobacterial protein tyrosine
 phosphatase B
;
_journal_name_full 'Organic &amp; Biomolecular Chemistry'
_journal_paper_doi 10.1039/D2OB00052K
_journal_year 2022
_chemical_formula_moiety 'C14 H12 Cl2 O4 S'
_chemical_formula_sum 'C14 H12 Cl2 O4 S'
_chemical_formula_weight 347.20
_space_group_crystal_system orthorhombic
_space_group_IT_number 61
_space_group_name_Hall '-P 2ac 2ab'
_space_group_name_H-M_alt 'P b c a'
_atom_sites_solution_hydrogens mixed
_atom_sites_solution_primary dual
_audit_creation_date 2021-09-30
_audit_creation_method
;
Olex2 1.2
(compiled 2018.05.29 svn.r3508 for OlexSys, GUI svn.r5506)
;
_audit_update_record
;
2021-10-04 deposited with the CCDC.	2022-03-21 downloaded from the CCDC.
;
_cell_angle_alpha 90
_cell_angle_beta 90
_cell_angle_gamma 90
_cell_formula_units_Z 8
_cell_length_a 6.7389(12)
_cell_length_b 14.205(3)
_cell_length_c 32.179(6)
_cell_measurement_reflns_used 9950
_cell_measurement_temperature 100
_cell_measurement_theta_max 29.236
_cell_measurement_theta_min 1.266
_cell_volume 3080.4(10)
_computing_cell_refinement 'SAINT v8.34A (Bruker, 2013)'
_computing_data_reduction 'SAINT v8.34A (Bruker, 2013)'
_computing_molecular_graphics 'Olex2 (Dolomanov et al., 2009)'
_computing_publication_material 'Olex2 (Dolomanov et al., 2009)'
_computing_structure_refinement 'ShelXL (Sheldrick, 2015)'
_computing_structure_solution 'ShelXT (Sheldrick, 2015)'
_diffrn_ambient_temperature 100
_diffrn_measured_fraction_theta_full 1.000
_diffrn_measured_fraction_theta_max 0.975
_diffrn_measurement_device_type 'Bruker APEX-II CCD'
_diffrn_measurement_method '\f and \w scans'
_diffrn_radiation_type MoK\a
_diffrn_radiation_wavelength 0.71073
_diffrn_reflns_av_R_equivalents 0.0373
_diffrn_reflns_av_unetI/netI 0.0147
_diffrn_reflns_Laue_measured_fraction_full 1.000
_diffrn_reflns_Laue_measured_fraction_max 0.975
_diffrn_reflns_limit_h_max 9
_diffrn_reflns_limit_h_min -9
_diffrn_reflns_limit_k_max 19
_diffrn_reflns_limit_k_min -19
_diffrn_reflns_limit_l_max 43
_diffrn_reflns_limit_l_min -43
_diffrn_reflns_number 78009
_diffrn_reflns_point_group_measured_fraction_full 1.000
_diffrn_reflns_point_group_measured_fraction_max 0.975
_diffrn_reflns_theta_full 25.242
_diffrn_reflns_theta_max 29.236
_diffrn_reflns_theta_min 1.266
_diffrn_standards_number 0
_exptl_absorpt_coefficient_mu 0.568
_exptl_absorpt_correction_T_max 0.7459
_exptl_absorpt_correction_T_min 0.6380
_exptl_absorpt_correction_type multi-scan
_exptl_absorpt_process_details
;
SADABS-2014/5 (Bruker,2014/5) was used for absorption correction.
wR2(int) was 0.1049 before and 0.0478 after correction.
The Ratio of minimum to maximum transmission is 0.8553.
The \l/2 correction factor is 0.00150.
;
_exptl_crystal_density_diffrn 1.497
_exptl_crystal_description block
_exptl_crystal_F_000 1424
_exptl_crystal_size_max 0.2
_exptl_crystal_size_mid 0.2
_exptl_crystal_size_min 0.2
_refine_diff_density_max 0.448
_refine_diff_density_min -0.307
_refine_diff_density_rms 0.052
_refine_ls_extinction_method none
_refine_ls_goodness_of_fit_ref 1.090
_refine_ls_hydrogen_treatment mixed
_refine_ls_matrix_type full
_refine_ls_number_parameters 193
_refine_ls_number_reflns 4079
_refine_ls_number_restraints 0
_refine_ls_restrained_S_all 1.090
_refine_ls_R_factor_all 0.0572
_refine_ls_R_factor_gt 0.0447
_refine_ls_shift/su_max 0.002
_refine_ls_shift/su_mean 0.000
_refine_ls_structure_factor_coef Fsqd
_refine_ls_weighting_details 'w=1/[\s^2^(Fo^2^)+(0.0518P)^2^+1.9075P] where P=(Fo^2^+2Fc^2^)/3'
_refine_ls_weighting_scheme calc
_refine_ls_wR_factor_gt 0.1163
_refine_ls_wR_factor_ref 0.1231
_reflns_Friedel_coverage 0.000
_reflns_number_gt 3337
_reflns_number_total 4079
_reflns_threshold_expression 'I > 2\s(I)'
_cod_data_source_file d2ob00052k2.cif
_cod_data_source_block mk_74_a_0m
_cod_database_code 7158585
_shelx_shelxl_version_number 2018/3
_shelx_space_group_comment
;
The symmetry employed for this shelxl refinement is uniquely defined
by the following loop, which should always be used as a source of
symmetry information in preference to the above space-group names.
They are only intended as comments.
;
_shelx_estimated_absorpt_t_max 0.895
_shelx_estimated_absorpt_t_min 0.895
_olex2_refinement_description
;
1. Fixed Uiso
 At 1.2 times of:
  All C(H) groups, All C(H,H) groups
 At 1.5 times of:
  All O(H) groups
2.a Ternary CH refined with riding coordinates:
 C6(H6), C7(H7), C13(H13)
2.b Secondary CH2 refined with riding coordinates:
 C14(H14A,H14B)
2.c Aromatic/amide H refined with riding coordinates:
 C2(H2), C3(H3A), C9(H9), C11(H11)
2.d X=CH2 refined with riding coordinates:
 C10(H10A,H10B)
;
_olex2_submission_special_instructions 'No special instructions were received'

loop_
_space_group_symop_operation_xyz
'x, y, z'
'x+1/2, -y+1/2, -z'
'-x, y+1/2, -z+1/2'
'-x+1/2, -y, z+1/2'
'-x, -y, -z'
'-x-1/2, y-1/2, z'
'x, -y-1/2, z-1/2'
'x-1/2, y, -z-1/2'

loop_
_atom_site_label
_atom_site_type_symbol
_atom_site_fract_x
_atom_site_fract_y
_atom_site_fract_z
_atom_site_U_iso_or_equiv
_atom_site_adp_type
_atom_site_occupancy
_atom_site_site_symmetry_order
_atom_site_calc_flag
_atom_site_refinement_flags_posn
_atom_site_refinement_flags_adp
_atom_site_refinement_flags_occupancy
_atom_site_disorder_assembly
_atom_site_disorder_group
Cl1 Cl 1.13710(9) 0.40192(4) 0.44168(2) 0.05119(16) Uani 1 1 d . . . . .
Cl2 Cl 0.67691(9) 0.44311(5) 0.43684(2) 0.05864(18) Uani 1 1 d . . . . .
S1 S 0.66628(12) 0.34012(4) 0.71444(2) 0.05936(19) Uani 1 1 d . . . . .
O1 O 0.2795(3) 0.20913(13) 0.67687(7) 0.0763(6) Uani 1 1 d . . . . .
O2 O 0.4338(2) 0.32422(12) 0.58389(5) 0.0498(4) Uani 1 1 d . . . . .
O3 O 0.6892(3) 0.48956(11) 0.63886(5) 0.0491(4) Uani 1 1 d . . . . .
H3 H 0.745(5) 0.536(2) 0.6441(9) 0.074 Uiso 1 1 d R . . . .
O4 O 0.5691(3) 0.14271(11) 0.66138(6) 0.0651(5) Uani 1 1 d . . . . .
C1 C 0.9845(3) 0.37725(13) 0.48324(5) 0.0351(4) Uani 1 1 d . . . . .
C2 C 1.0649(3) 0.33933(14) 0.51884(6) 0.0394(4) Uani 1 1 d . . . . .
H2 H 1.201983 0.323934 0.519704 0.047 Uiso 1 1 calc R . . . .
C3 C 0.9471(3) 0.32352(13) 0.55334(6) 0.0359(4) Uani 1 1 d . . . . .
H3A H 1.003711 0.297708 0.577859 0.043 Uiso 1 1 calc R . . . .
C4 C 0.7461(3) 0.34534(12) 0.55218(5) 0.0314(3) Uani 1 1 d . . . . .
C5 C 0.6109(3) 0.33081(12) 0.58850(5) 0.0333(4) Uani 1 1 d . . . . .
C6 C 0.7025(3) 0.32459(13) 0.63167(5) 0.0332(4) Uani 1 1 d . . . . .
H6 H 0.794179 0.269270 0.632367 0.040 Uiso 1 1 calc R . . . .
C7 C 0.5444(3) 0.31098(13) 0.66505(6) 0.0384(4) Uani 1 1 d . . . . .
H7 H 0.431204 0.355090 0.660034 0.046 Uiso 1 1 calc R . . . .
C8 C 0.4690(4) 0.21118(14) 0.66718(6) 0.0454(5) Uani 1 1 d . . . . .
C9 C 0.1869(7) 0.1162(3) 0.68039(15) 0.133(2) Uani 1 1 d . . . . .
H9 H 0.195079 0.069436 0.659356 0.160 Uiso 1 1 calc R . . . .
C10 C 0.0898(8) 0.1038(3) 0.71611(11) 0.136(2) Uani 1 1 d . . . . .
H10A H 0.086171 0.152971 0.736123 0.163 Uiso 1 1 calc R . . . .
H10B H 0.024289 0.045906 0.721527 0.163 Uiso 1 1 calc R . . . .
C11 C 0.6645(3) 0.38159(13) 0.51584(6) 0.0349(4) Uani 1 1 d . . . . .
H11 H 0.526699 0.395520 0.514660 0.042 Uiso 1 1 calc R . . . .
C12 C 0.7824(3) 0.39743(13) 0.48151(5) 0.0356(4) Uani 1 1 d . . . . .
C13 C 0.8195(3) 0.41248(14) 0.64430(6) 0.0394(4) Uani 1 1 d . . . . .
H13 H 0.940519 0.419862 0.626620 0.047 Uiso 1 1 calc R . . . .
C14 C 0.8764(4) 0.39709(18) 0.68966(7) 0.0536(6) Uani 1 1 d . . . . .
H14A H 0.905172 0.458055 0.703290 0.064 Uiso 1 1 calc R . . . .
H14B H 0.995800 0.356746 0.691608 0.064 Uiso 1 1 calc R . . . .

loop_
_atom_site_aniso_label
_atom_site_aniso_U_11
_atom_site_aniso_U_22
_atom_site_aniso_U_33
_atom_site_aniso_U_23
_atom_site_aniso_U_13
_atom_site_aniso_U_12
Cl1 0.0568(3) 0.0503(3) 0.0465(3) 0.0010(2) 0.0219(2) -0.0055(2)
Cl2 0.0618(4) 0.0792(4) 0.0350(3) 0.0171(3) 0.0002(2) 0.0082(3)
S1 0.0967(5) 0.0538(3) 0.0276(3) -0.0011(2) 0.0095(3) -0.0101(3)
O1 0.0741(13) 0.0544(10) 0.1005(15) -0.0128(10) 0.0408(11) -0.0217(9)
O2 0.0336(7) 0.0734(10) 0.0425(8) 0.0103(7) 0.0004(6) -0.0035(7)
O3 0.0623(10) 0.0341(7) 0.0508(9) 0.0019(6) 0.0035(7) -0.0033(7)
O4 0.0889(13) 0.0343(8) 0.0721(11) 0.0009(7) 0.0167(10) 0.0060(8)
C1 0.0409(9) 0.0317(8) 0.0328(8) -0.0045(7) 0.0092(7) -0.0060(7)
C2 0.0331(9) 0.0434(10) 0.0416(10) -0.0044(8) 0.0024(8) 0.0007(8)
C3 0.0367(9) 0.0396(9) 0.0315(8) -0.0001(7) -0.0017(7) 0.0008(8)
C4 0.0345(9) 0.0317(8) 0.0280(8) -0.0017(6) 0.0003(7) -0.0026(7)
C5 0.0361(9) 0.0333(9) 0.0307(8) 0.0019(7) 0.0012(7) -0.0008(7)
C6 0.0379(9) 0.0347(9) 0.0272(8) 0.0024(7) 0.0030(7) 0.0016(7)
C7 0.0498(11) 0.0327(9) 0.0327(9) 0.0025(7) 0.0099(8) 0.0014(8)
C8 0.0644(13) 0.0377(10) 0.0340(9) 0.0008(8) 0.0133(9) -0.0033(9)
C9 0.166(4) 0.082(2) 0.152(4) -0.051(3) 0.096(3) -0.080(3)
C10 0.226(5) 0.117(3) 0.065(2) -0.0030(19) 0.017(3) -0.120(4)
C11 0.0332(9) 0.0385(9) 0.0330(9) 0.0011(7) -0.0004(7) -0.0016(7)
C12 0.0424(10) 0.0358(9) 0.0287(8) 0.0009(7) -0.0007(7) -0.0022(8)
C13 0.0450(10) 0.0424(10) 0.0308(9) -0.0001(7) 0.0004(8) -0.0044(8)
C14 0.0682(15) 0.0578(13) 0.0348(10) -0.0016(9) -0.0081(10) -0.0071(11)

loop_
_atom_type_symbol
_atom_type_description
_atom_type_scat_dispersion_real
_atom_type_scat_dispersion_imag
_atom_type_scat_source
C C 0.0033 0.0016 'International Tables Vol C Tables 4.2.6.8 and 6.1.1.4'
H H 0.0000 0.0000 'International Tables Vol C Tables 4.2.6.8 and 6.1.1.4'
O O 0.0106 0.0060 'International Tables Vol C Tables 4.2.6.8 and 6.1.1.4'
S S 0.1246 0.1234 'International Tables Vol C Tables 4.2.6.8 and 6.1.1.4'
Cl Cl 0.1484 0.1585 'International Tables Vol C Tables 4.2.6.8 and 6.1.1.4'

loop_
_geom_angle_atom_site_label_1
_geom_angle_atom_site_label_2
_geom_angle_atom_site_label_3
_geom_angle
_geom_angle_site_symmetry_1
_geom_angle_site_symmetry_3
_geom_angle_publ_flag
C14 S1 C7 93.96(9) . . ?
C8 O1 C9 116.9(3) . . ?
C13 O3 H3 109(2) . . ?
C2 C1 Cl1 119.37(15) . . ?
C2 C1 C12 119.90(16) . . ?
C12 C1 Cl1 120.71(15) . . ?
C1 C2 H2 119.8 . . ?
C1 C2 C3 120.38(18) . . ?
C3 C2 H2 119.8 . . ?
C2 C3 H3A 120.0 . . ?
C2 C3 C4 120.09(17) . . ?
C4 C3 H3A 120.0 . . ?
C3 C4 C5 122.80(16) . . ?
C3 C4 C11 119.36(16) . . ?
C11 C4 C5 117.84(16) . . ?
O2 C5 C4 121.14(17) . . ?
O2 C5 C6 120.58(16) . . ?
C4 C5 C6 118.28(15) . . ?
C5 C6 H6 108.4 . . ?
C5 C6 C7 111.50(16) . . ?
C5 C6 C13 113.80(15) . . ?
C7 C6 H6 108.4 . . ?
C7 C6 C13 106.04(15) . . ?
C13 C6 H6 108.4 . . ?
S1 C7 H7 109.9 . . ?
C6 C7 S1 105.56(14) . . ?
C6 C7 H7 109.9 . . ?
C8 C7 S1 108.87(13) . . ?
C8 C7 C6 112.75(15) . . ?
C8 C7 H7 109.9 . . ?
O1 C8 C7 111.04(18) . . ?
O4 C8 O1 124.5(2) . . ?
O4 C8 C7 124.5(2) . . ?
O1 C9 H9 123.4 . . ?
C10 C9 O1 113.2(3) . . ?
C10 C9 H9 123.4 . . ?
C9 C10 H10A 120.0 . . ?
C9 C10 H10B 120.0 . . ?
H10A C10 H10B 120.0 . . ?
C4 C11 H11 119.8 . . ?
C12 C11 C4 120.39(17) . . ?
C12 C11 H11 119.8 . . ?
C1 C12 Cl2 120.80(14) . . ?
C11 C12 Cl2 119.35(15) . . ?
C11 C12 C1 119.85(17) . . ?
O3 C13 C6 106.19(16) . . ?
O3 C13 H13 110.8 . . ?
O3 C13 C14 112.68(18) . . ?
C6 C13 H13 110.8 . . ?
C14 C13 C6 105.46(16) . . ?
C14 C13 H13 110.8 . . ?
S1 C14 H14A 110.4 . . ?
S1 C14 H14B 110.4 . . ?
C13 C14 S1 106.76(16) . . ?
C13 C14 H14A 110.4 . . ?
C13 C14 H14B 110.4 . . ?
H14A C14 H14B 108.6 . . ?

loop_
_geom_bond_atom_site_label_1
_geom_bond_atom_site_label_2
_geom_bond_distance
_geom_bond_site_symmetry_2
_geom_bond_publ_flag
Cl1 C1 1.7234(18) . ?
Cl2 C12 1.7300(19) . ?
S1 C7 1.837(2) . ?
S1 C14 1.815(3) . ?
O1 C8 1.315(3) . ?
O1 C9 1.465(4) . ?
O2 C5 1.206(2) . ?
O3 H3 0.78(3) . ?
O3 C13 1.414(3) . ?
O4 C8 1.198(3) . ?
C1 C2 1.377(3) . ?
C1 C12 1.393(3) . ?
C2 H2 0.9500 . ?
C2 C3 1.383(3) . ?
C3 H3A 0.9500 . ?
C3 C4 1.390(3) . ?
C4 C5 1.496(2) . ?
C4 C11 1.391(2) . ?
C5 C6 1.523(2) . ?
C6 H6 1.0000 . ?
C6 C7 1.525(2) . ?
C6 C13 1.531(3) . ?
C7 H7 1.0000 . ?
C7 C8 1.507(3) . ?
C9 H9 0.9500 . ?
C9 C10 1.334(5) . ?
C10 H10A 0.9500 . ?
C10 H10B 0.9500 . ?
C11 H11 0.9500 . ?
C11 C12 1.379(2) . ?
C13 H13 1.0000 . ?
C13 C14 1.525(3) . ?
C14 H14A 0.9900 . ?
C14 H14B 0.9900 . ?

loop_
_geom_torsion_atom_site_label_1
_geom_torsion_atom_site_label_2
_geom_torsion_atom_site_label_3
_geom_torsion_atom_site_label_4
_geom_torsion
_geom_torsion_site_symmetry_1
_geom_torsion_site_symmetry_2
_geom_torsion_site_symmetry_3
_geom_torsion_site_symmetry_4
_geom_torsion_publ_flag
Cl1 C1 C2 C3 176.62(15) . . . . ?
Cl1 C1 C12 Cl2 2.8(2) . . . . ?
Cl1 C1 C12 C11 -176.73(14) . . . . ?
S1 C7 C8 O1 97.7(2) . . . . ?
S1 C7 C8 O4 -81.3(2) . . . . ?
O2 C5 C6 C7 -0.6(3) . . . . ?
O2 C5 C6 C13 -120.5(2) . . . . ?
O3 C13 C14 S1 77.20(19) . . . . ?
C1 C2 C3 C4 0.4(3) . . . . ?
C2 C1 C12 Cl2 -178.82(15) . . . . ?
C2 C1 C12 C11 1.7(3) . . . . ?
C2 C3 C4 C5 -179.44(17) . . . . ?
C2 C3 C4 C11 1.1(3) . . . . ?
C3 C4 C5 O2 -158.62(19) . . . . ?
C3 C4 C5 C6 21.4(3) . . . . ?
C3 C4 C11 C12 -1.2(3) . . . . ?
C4 C5 C6 C7 179.30(15) . . . . ?
C4 C5 C6 C13 59.4(2) . . . . ?
C4 C11 C12 Cl2 -179.68(14) . . . . ?
C4 C11 C12 C1 -0.2(3) . . . . ?
C5 C4 C11 C12 179.29(17) . . . . ?
C5 C6 C7 S1 -163.53(13) . . . . ?
C5 C6 C7 C8 77.7(2) . . . . ?
C5 C6 C13 O3 53.6(2) . . . . ?
C5 C6 C13 C14 173.35(17) . . . . ?
C6 C7 C8 O1 -145.52(19) . . . . ?
C6 C7 C8 O4 35.4(3) . . . . ?
C6 C13 C14 S1 -38.2(2) . . . . ?
C7 S1 C14 C13 13.57(17) . . . . ?
C7 C6 C13 O3 -69.36(18) . . . . ?
C7 C6 C13 C14 50.4(2) . . . . ?
C8 O1 C9 C10 128.1(4) . . . . ?
C9 O1 C8 O4 -0.4(4) . . . . ?
C9 O1 C8 C7 -179.5(3) . . . . ?
C11 C4 C5 O2 20.9(3) . . . . ?
C11 C4 C5 C6 -159.09(16) . . . . ?
C12 C1 C2 C3 -1.8(3) . . . . ?
C13 C6 C7 S1 -39.17(16) . . . . ?
C13 C6 C7 C8 -157.90(17) . . . . ?
C14 S1 C7 C6 14.76(15) . . . . ?
C14 S1 C7 C8 136.05(16) . . . . ?
